data_2101343
loop_
_publ_author_name
'Souhassou, M.'
'Espinosa, E.'
'Lecomte, C.'
'Blessing, R. H.'

_publ_section_title
;
 Experimental electron density in crystalline H~3~PO~4~
;
_journal_issue 5
_journal_name_full 'Acta Crystallographica Section B'
_journal_page_first 661
_journal_page_last 668
_journal_paper_doi 10.1107/S0108768194014643
_journal_volume 51
_journal_year 1995
_chemical_formula_sum 'H3 O4 P'
_chemical_formula_weight 98
_symmetry_cell_setting monoclinic
_symmetry_space_group_name_Hall '-P 2ybc'
_symmetry_space_group_name_H-M 'P 1 21/c 1'
_cell_angle_alpha 90
_cell_angle_beta 95.274(12)
_cell_angle_gamma 90
_cell_formula_units_Z 4
_cell_length_a 5.7572(13)
_cell_length_b 4.8310(17)
_cell_length_c 11.574(2)
_cell_volume 320.55(15)
_diffrn_radiation_type Mo
_diffrn_radiation_wavelength 0.7107
_exptl_absorpt_coefficient_mu 0.660
_exptl_crystal_density_diffrn 2.030
_exptl_crystal_F_000 200
_cod_data_source_file cr0476.cif
_cod_data_source_block cr0476a
_cod_original_cell_volume 320.6(3)
_cod_original_formula_sum 'H3 O4 P1'
_cod_database_code 2101343

loop_
_atom_site_label
_atom_site_fract_x
_atom_site_fract_y
_atom_site_fract_z
H2 .47077 .61234 .17676
H3 -.13037 .46585 .16958
H4 .26630 -.05955 .04327
O1 .28348(6) .16461(8) .25344(5)
O2 .32284(10) .58886(10) .12898(4)
O3 -.05713(9) .34091(10) .11918(5)
O4 .27548(7) .13198(13) .03367(5)
P .209186(13) .300444(16) .140186(7)

loop_
_geom_angle_atom_site_label_1
_geom_angle_atom_site_label_2
_geom_angle_atom_site_label_3
_geom_angle
O1 P O2 112.1
O1 P O3 113.1
O1 P O4 113.3
O2 P O3 107.2
O2 P O4 105.7
O3 P O4 104.7
P O2 H2 114.2
P O3 H3 118.0
P O4 H4 113.7

loop_
_geom_bond_atom_site_label_1
_geom_bond_atom_site_label_2
_geom_bond_distance
P O1 1.493
P O2 1.550
P O3 1.543
P O4 1.554
O2 H2 0.982
O3 H3 0.963
O4 H4 0.933
